data_2214351
loop_
_publ_author_name
'Hou, Yan-Jun'
'Yu, Ying-Hui'
'Sun, Zhi-Zhong'
'Li, Bai-Yan'
'Hou, Guang-Feng'

_publ_section_title
;Triaqua[(4-nitrophenylsulfonyl)acetato-\k<i>O</i>](1,10-phenanthroline-\k^2^<i>N</i>,<i>N</i>')cobalt(II)
 (4-nitrophenylsulfonyl)acetate monohydrate
;
_journal_coeditor_code NG2278
_journal_issue 7
_journal_name_full 'Acta Crystallographica Section E'
_journal_page_first m1884
_journal_page_last m1884
_journal_paper_doi 10.1107/S160053680702819X
_journal_volume 63
_journal_year 2007
_chemical_formula_iupac '[Co (C8 H6 N O6 S) (C12 H8 N2) (H2 O)3] (C8 H6 N O6 S) , H2 O'
_chemical_formula_moiety 'C20 H20 Co N3 O9 S1 + , C8 H6 N O6 S - , H2 O'
_chemical_formula_sum 'C28 H28 Co N4 O16 S2'
_chemical_formula_weight 799.59
_chemical_name_systematic
;
3-[2-(1,3-Dioxo-2,3-dihydro-1H-isoindol-2-yl)ethyl] 5-methyl
2,6-dimethyl-4-(3-nitrophenyl)-1,4-dihydropyridine-3,5-dicarboxylate
;
_space_group_IT_number 14
_symmetry_cell_setting monoclinic
_symmetry_space_group_name_Hall '-P 2ybc'
_symmetry_space_group_name_H-M 'P 1 21/c 1'
_atom_sites_solution_hydrogens geom
_atom_sites_solution_primary direct
_atom_sites_solution_secondary difmap
_cell_angle_alpha 90.00
_cell_angle_beta 96.76(2)
_cell_angle_gamma 90.00
_cell_formula_units_Z 4
_cell_length_a 7.5710(12)
_cell_length_b 15.750(4)
_cell_length_c 27.403(5)
_cell_measurement_reflns_used 24616
_cell_measurement_temperature 293(2)
_cell_measurement_theta_max 55.05
_cell_measurement_theta_min 5.98
_cell_volume 3244.9(11)
_computing_cell_refinement RAPID-AUTO
_computing_data_collection 'RAPID-AUTO (Rigaku, 1998)'
_computing_data_reduction 'CrystalStructure (Rigaku/MSC, 2002)'
_computing_molecular_graphics 'SHELXTL (Sheldrick, 1997b)'
_computing_publication_material SHELXL97
_computing_structure_refinement 'SHELXL97 (Sheldrick, 1997a)'
_computing_structure_solution 'SHELXS97 (Sheldrick, 1997a)'
_diffrn_ambient_temperature 293(2)
_diffrn_measured_fraction_theta_full 0.997
_diffrn_measured_fraction_theta_max 0.997
_diffrn_measurement_device_type 'Rigaku R-AXIS RAPID'
_diffrn_measurement_method \w
_diffrn_radiation_monochromator graphite
_diffrn_radiation_source 'fine-focus sealed tube'
_diffrn_radiation_type MoK\a
_diffrn_radiation_wavelength 0.71073
_diffrn_reflns_av_R_equivalents 0.0404
_diffrn_reflns_av_sigmaI/netI 0.0373
_diffrn_reflns_limit_h_max 8
_diffrn_reflns_limit_h_min -9
_diffrn_reflns_limit_k_max 19
_diffrn_reflns_limit_k_min -20
_diffrn_reflns_limit_l_max 35
_diffrn_reflns_limit_l_min -34
_diffrn_reflns_number 29459
_diffrn_reflns_theta_full 27.48
_diffrn_reflns_theta_max 27.48
_diffrn_reflns_theta_min 2.99
_diffrn_standards_decay_% 0
_diffrn_standards_interval_count 0
_diffrn_standards_interval_time 0
_diffrn_standards_number 0
_exptl_absorpt_coefficient_mu 0.741
_exptl_absorpt_correction_T_max 0.8732
_exptl_absorpt_correction_T_min 0.8522
_exptl_absorpt_correction_type multi-scan
_exptl_absorpt_process_details '(ABSCOR; Higashi, 1995)'
_exptl_crystal_colour brown
_exptl_crystal_density_diffrn 1.637
_exptl_crystal_density_method 'not measured'
_exptl_crystal_description block
_exptl_crystal_F_000 1644
_exptl_crystal_size_max 0.22
_exptl_crystal_size_mid 0.21
_exptl_crystal_size_min 0.19
_refine_diff_density_max 0.305
_refine_diff_density_min -0.285
_refine_ls_extinction_method none
_refine_ls_goodness_of_fit_ref 1.067
_refine_ls_hydrogen_treatment constr
_refine_ls_matrix_type full
_refine_ls_number_parameters 460
_refine_ls_number_reflns 7420
_refine_ls_number_restraints 0
_refine_ls_restrained_S_all 1.067
_refine_ls_R_factor_all 0.0544
_refine_ls_R_factor_gt 0.0392
_refine_ls_shift/su_max 0.001
_refine_ls_shift/su_mean 0.000
_refine_ls_structure_factor_coef Fsqd
_refine_ls_weighting_details 'calc w = 1/[\s^2^(Fo^2^)+(0.0427P)^2^+0.7882P] where P=(Fo^2^+2Fc^2^)/3'
_refine_ls_weighting_scheme calc
_refine_ls_wR_factor_gt 0.0869
_refine_ls_wR_factor_ref 0.0907
_reflns_number_gt 5686
_reflns_number_total 7420
_reflns_threshold_expression I>2\s(I)
_cod_data_source_file ng2278.cif
_cod_data_source_block I
_cod_original_cell_volume 3244.8(11)
_cod_original_sg_symbol_H-M 'P 21/c'
_cod_database_code 2214351
_cod_database_fobs_code 2214351

loop_
_symmetry_equiv_pos_as_xyz
'x, y, z'
'-x, y+1/2, -z+1/2'
'-x, -y, -z'
'x, -y-1/2, z-1/2'

loop_
_atom_site_type_symbol
_atom_site_label
_atom_site_fract_x
_atom_site_fract_y
_atom_site_fract_z
_atom_site_U_iso_or_equiv
_atom_site_adp_type
_atom_site_calc_flag
_atom_site_refinement_flags
_atom_site_occupancy
C C14 0.2081(3) 0.05732(18) 0.23292(8) 0.0410(6) Uani d . 1
H H10 0.0961 0.0618 0.2434 0.049 Uiso calc R 1
C C1 0.3901(3) 0.25583(14) 0.29159(8) 0.0316(5) Uani d . 1
C C2 0.4135(3) 0.27113(16) 0.24320(8) 0.0371(5) Uani d . 1
H H1 0.5255 0.2660 0.2327 0.045 Uiso calc R 1
C C3 0.2672(3) 0.29429(16) 0.21037(9) 0.0401(6) Uani d . 1
H H2 0.2790 0.3044 0.1775 0.048 Uiso calc R 1
C C4 0.1064(3) 0.30176(15) 0.22747(9) 0.0383(5) Uani d . 1
C C5 0.0805(3) 0.28633(19) 0.27527(10) 0.0486(7) Uani d . 1
H H3 -0.0319 0.2915 0.2855 0.058 Uiso calc R 1
C C6 0.2254(3) 0.26278(19) 0.30816(9) 0.0461(6) Uani d . 1
H H4 0.2119 0.2518 0.3409 0.055 Uiso calc R 1
C C7 0.6451(3) 0.32177(14) 0.36356(8) 0.0308(5) Uani d . 1
H H5 0.7163 0.3536 0.3427 0.037 Uiso calc R 1
H H6 0.5425 0.3559 0.3689 0.037 Uiso calc R 1
C C8 0.7563(3) 0.30262(13) 0.41335(8) 0.0278(4) Uani d . 1
C C9 0.2321(3) 0.07507(15) 0.18470(8) 0.0318(5) Uani d . 1
C C10 0.3966(3) 0.06930(18) 0.16834(8) 0.0426(6) Uani d . 1
H H7 0.4100 0.0817 0.1358 0.051 Uiso calc R 1
C C11 0.5421(3) 0.04481(18) 0.20070(9) 0.0434(6) Uani d . 1
H H8 0.6544 0.0402 0.1903 0.052 Uiso calc R 1
C C12 0.5164(3) 0.02755(15) 0.24841(8) 0.0331(5) Uani d . 1
C C13 0.3533(3) 0.03286(17) 0.26532(8) 0.0416(6) Uani d . 1
H H9 0.3406 0.0203 0.2979 0.050 Uiso calc R 1
C C15 -0.0254(3) 0.01360(14) 0.11237(8) 0.0325(5) Uani d . 1
H H12 0.0634 -0.0056 0.0921 0.039 Uiso calc R 1
H H11 -0.0410 -0.0303 0.1363 0.039 Uiso calc R 1
C C16 -0.2025(3) 0.02950(14) 0.08012(8) 0.0292(5) Uani d . 1
C C17 1.0355(3) 0.10297(15) 0.41274(8) 0.0340(5) Uani d . 1
H H13 0.9735 0.1357 0.3881 0.041 Uiso calc R 1
C C18 1.0324(3) 0.01502(15) 0.40761(9) 0.0386(5) Uani d . 1
H H14 0.9718 -0.0100 0.3798 0.046 Uiso calc R 1
C C19 1.1190(3) -0.03400(15) 0.44369(9) 0.0350(5) Uani d . 1
H H15 1.1150 -0.0929 0.4411 0.042 Uiso calc R 1
C C20 1.2146(3) 0.00456(14) 0.48507(8) 0.0293(4) Uani d . 1
C C21 1.3122(3) -0.04159(15) 0.52464(8) 0.0343(5) Uani d . 1
H H16 1.3081 -0.1006 0.5247 0.041 Uiso calc R 1
C C22 1.4098(3) -0.00060(15) 0.56172(8) 0.0350(5) Uani d . 1
H H17 1.4718 -0.0320 0.5869 0.042 Uiso calc R 1
C C23 1.4200(3) 0.08987(14) 0.56315(7) 0.0295(5) Uani d . 1
C C24 1.5307(3) 0.13657(16) 0.59854(8) 0.0358(5) Uani d . 1
H H18 1.5987 0.1085 0.6240 0.043 Uiso calc R 1
C C25 1.5379(3) 0.22245(16) 0.59538(8) 0.0379(5) Uani d . 1
H H19 1.6148 0.2533 0.6177 0.045 Uiso calc R 1
C C26 1.4279(3) 0.26418(15) 0.55802(8) 0.0337(5) Uani d . 1
H H20 1.4315 0.3231 0.5567 0.040 Uiso calc R 1
C C27 1.3185(2) 0.13685(13) 0.52623(7) 0.0250(4) Uani d . 1
C C28 1.2143(2) 0.09319(13) 0.48656(7) 0.0252(4) Uani d . 1
Co Co1 1.11759(3) 0.271690(18) 0.470528(10) 0.02375(8) Uani d . 1
N N1 -0.0495(3) 0.32900(15) 0.19281(9) 0.0538(6) Uani d . 1
N N2 0.6722(3) 0.00193(13) 0.28317(7) 0.0398(5) Uani d . 1
N N3 1.1231(2) 0.14254(11) 0.45124(6) 0.0268(4) Uani d . 1
N N4 1.3195(2) 0.22337(11) 0.52474(6) 0.0269(4) Uani d . 1
O O1 0.7125(2) 0.19468(13) 0.30757(7) 0.0535(5) Uani d . 1
O O2 0.5068(2) 0.17049(11) 0.36949(6) 0.0498(5) Uani d . 1
O O3 0.67295(19) 0.29140(11) 0.44933(6) 0.0402(4) Uani d . 1
O O4 0.92091(18) 0.29871(10) 0.41255(5) 0.0324(3) Uani d . 1
O O5 -0.1903(3) 0.33969(18) 0.20932(9) 0.0833(8) Uani d . 1
O O6 -0.0263(3) 0.33942(14) 0.14991(8) 0.0677(6) Uani d . 1
O O7 0.1129(2) 0.16613(11) 0.10874(6) 0.0405(4) Uani d . 1
O O8 -0.0901(2) 0.13696(11) 0.17102(6) 0.0415(4) Uani d . 1
O O9 -0.20498(19) 0.08437(10) 0.04747(6) 0.0380(4) Uani d . 1
O O10 -0.33081(19) -0.01520(10) 0.08976(6) 0.0372(4) Uani d . 1
O O11 0.8171(2) -0.00010(14) 0.26820(7) 0.0592(5) Uani d . 1
O O12 0.6470(2) -0.01711(13) 0.32480(7) 0.0548(5) Uani d . 1
O O13 1.31159(18) 0.31532(10) 0.43023(6) 0.0339(3) Uani d . 1
H H21 1.3075 0.3674 0.4220 0.051 Uiso d R 1
H H22 1.4205 0.3025 0.4376 0.051 Uiso d R 1
O O14 1.09095(18) 0.39623(9) 0.49578(5) 0.0320(3) Uani d . 1
H H23 1.0024 0.4019 0.5119 0.048 Uiso d R 1
H H24 1.1726 0.4263 0.5111 0.048 Uiso d R 1
O O15 0.92631(19) 0.24054(10) 0.52086(5) 0.0322(3) Uani d . 1
H H25 0.8316 0.2613 0.5058 0.048 Uiso d R 1
H H26 0.9415 0.2656 0.5485 0.048 Uiso d R 1
S S2 0.57385(7) 0.22492(4) 0.33429(2) 0.03431(13) Uani d . 1
S S3 0.04701(7) 0.10854(4) 0.142977(19) 0.03007(13) Uani d . 1
O O16 1.3329(2) 0.50265(11) 0.54252(6) 0.0461(4) Uani d . 1
H H28 1.4396 0.4976 0.5558 0.069 Uiso d R 1
H H27 1.3203 0.5411 0.5206 0.069 Uiso d R 1

loop_
_atom_site_aniso_label
_atom_site_aniso_U_11
_atom_site_aniso_U_22
_atom_site_aniso_U_33
_atom_site_aniso_U_12
_atom_site_aniso_U_13
_atom_site_aniso_U_23
C14 0.0270(11) 0.0615(17) 0.0346(13) -0.0072(11) 0.0037(9) 0.0063(11)
C1 0.0273(11) 0.0343(13) 0.0302(11) -0.0017(9) -0.0085(8) -0.0005(9)
C2 0.0320(11) 0.0443(15) 0.0342(12) -0.0059(10) -0.0002(9) 0.0008(10)
C3 0.0455(14) 0.0423(15) 0.0297(12) -0.0090(11) -0.0070(9) 0.0072(10)
C4 0.0337(12) 0.0328(13) 0.0437(14) -0.0005(10) -0.0153(10) 0.0020(10)
C5 0.0277(12) 0.071(2) 0.0459(15) 0.0034(11) -0.0022(10) 0.0002(13)
C6 0.0348(13) 0.071(2) 0.0309(13) -0.0012(12) -0.0007(9) 0.0052(12)
C7 0.0252(10) 0.0322(12) 0.0332(11) 0.0013(8) -0.0046(8) 0.0034(9)
C8 0.0245(10) 0.0230(11) 0.0335(12) 0.0019(8) -0.0068(8) -0.0026(8)
C9 0.0278(11) 0.0386(13) 0.0271(11) -0.0068(9) -0.0049(8) -0.0003(9)
C10 0.0338(12) 0.0664(18) 0.0275(12) 0.0003(11) 0.0039(9) 0.0043(11)
C11 0.0288(12) 0.0646(18) 0.0371(13) 0.0014(11) 0.0055(9) 0.0041(12)
C12 0.0309(11) 0.0337(13) 0.0329(12) -0.0033(9) -0.0037(8) 0.0019(9)
C13 0.0383(12) 0.0588(17) 0.0274(12) -0.0043(11) 0.0024(9) 0.0106(11)
C15 0.0294(11) 0.0298(12) 0.0362(12) -0.0035(9) -0.0052(8) 0.0009(9)
C16 0.0263(10) 0.0272(12) 0.0328(12) -0.0013(8) -0.0023(8) -0.0078(9)
C17 0.0294(11) 0.0358(13) 0.0345(12) 0.0033(9) -0.0060(9) -0.0060(9)
C18 0.0320(11) 0.0387(14) 0.0431(14) -0.0025(10) -0.0038(9) -0.0160(11)
C19 0.0303(11) 0.0265(12) 0.0492(14) -0.0020(9) 0.0085(9) -0.0084(10)
C20 0.0248(10) 0.0260(12) 0.0384(12) 0.0003(8) 0.0085(8) -0.0011(9)
C21 0.0352(12) 0.0250(12) 0.0443(13) 0.0040(9) 0.0117(9) 0.0077(10)
C22 0.0332(11) 0.0365(14) 0.0358(12) 0.0089(9) 0.0067(9) 0.0137(10)
C23 0.0251(10) 0.0355(13) 0.0282(11) 0.0055(9) 0.0047(8) 0.0053(9)
C24 0.0293(11) 0.0502(15) 0.0260(11) 0.0065(10) -0.0043(8) 0.0041(10)
C25 0.0334(12) 0.0465(15) 0.0310(12) 0.0009(10) -0.0079(9) -0.0061(10)
C26 0.0309(11) 0.0336(13) 0.0350(12) 0.0002(9) -0.0035(9) -0.0050(10)
C27 0.0202(9) 0.0283(11) 0.0267(10) 0.0030(8) 0.0030(7) 0.0002(8)
C28 0.0199(9) 0.0248(11) 0.0309(11) 0.0024(8) 0.0030(7) -0.0009(8)
Co1 0.01967(13) 0.02391(15) 0.02642(15) 0.00178(11) -0.00259(9) -0.00077(11)
N1 0.0501(14) 0.0426(14) 0.0609(16) -0.0023(11) -0.0258(11) 0.0066(11)
N2 0.0383(11) 0.0382(12) 0.0404(12) -0.0016(9) -0.0059(9) 0.0042(9)
N3 0.0242(8) 0.0264(10) 0.0288(9) 0.0027(7) -0.0015(6) -0.0015(7)
N4 0.0250(8) 0.0274(10) 0.0275(9) 0.0033(7) -0.0008(6) -0.0018(7)
O1 0.0402(10) 0.0624(13) 0.0550(11) 0.0171(9) -0.0069(8) -0.0185(9)
O2 0.0603(11) 0.0365(10) 0.0477(10) -0.0079(8) -0.0139(8) 0.0116(8)
O3 0.0280(8) 0.0594(12) 0.0319(9) 0.0062(7) -0.0016(6) 0.0002(7)
O4 0.0231(7) 0.0390(9) 0.0332(8) 0.0031(6) -0.0050(6) 0.0005(7)
O5 0.0416(12) 0.107(2) 0.0948(18) 0.0209(12) -0.0180(11) 0.0114(15)
O6 0.0770(14) 0.0620(14) 0.0550(13) -0.0044(11) -0.0296(10) 0.0210(10)
O7 0.0414(9) 0.0398(10) 0.0383(9) -0.0109(7) -0.0042(7) 0.0075(7)
O8 0.0356(8) 0.0478(11) 0.0402(9) 0.0020(7) 0.0005(7) -0.0064(8)
O9 0.0343(8) 0.0371(10) 0.0399(9) -0.0021(7) -0.0070(7) 0.0066(7)
O10 0.0269(8) 0.0430(10) 0.0408(9) -0.0037(7) 0.0007(6) -0.0022(7)
O11 0.0307(9) 0.0784(15) 0.0677(13) 0.0071(9) 0.0019(8) 0.0212(11)
O12 0.0539(11) 0.0711(14) 0.0369(10) 0.0089(9) -0.0049(8) 0.0110(9)
O13 0.0229(7) 0.0354(9) 0.0441(9) 0.0062(6) 0.0069(6) 0.0067(7)
O14 0.0291(8) 0.0277(8) 0.0395(9) -0.0026(6) 0.0048(6) -0.0063(6)
O15 0.0328(8) 0.0296(9) 0.0337(8) 0.0015(6) 0.0016(6) -0.0009(6)
S2 0.0318(3) 0.0335(3) 0.0344(3) 0.0033(2) -0.0101(2) -0.0016(2)
S3 0.0272(3) 0.0326(3) 0.0287(3) -0.0044(2) -0.00373(19) 0.0005(2)
O16 0.0339(9) 0.0479(11) 0.0530(11) -0.0098(7) -0.0101(7) 0.0091(8)

loop_
_atom_type_symbol
_atom_type_description
_atom_type_scat_dispersion_real
_atom_type_scat_dispersion_imag
_atom_type_scat_source
C C 0.0033 0.0016 'International Tables Vol C Tables 4.2.6.8 and 6.1.1.4'
H H 0.0000 0.0000 'International Tables Vol C Tables 4.2.6.8 and 6.1.1.4'
N N 0.0061 0.0033 'International Tables Vol C Tables 4.2.6.8 and 6.1.1.4'
O O 0.0106 0.0060 'International Tables Vol C Tables 4.2.6.8 and 6.1.1.4'
Co Co 0.3494 0.9721 'International Tables Vol C Tables 4.2.6.8 and 6.1.1.4'
S S 0.1246 0.1234 'International Tables Vol C Tables 4.2.6.8 and 6.1.1.4'

loop_
_geom_angle_atom_site_label_1
_geom_angle_atom_site_label_2
_geom_angle_atom_site_label_3
_geom_angle
C9 C14 C13 119.0(2)
C9 C14 H10 120.5
C13 C14 H10 120.5
C2 C1 C6 121.7(2)
C2 C1 S2 120.09(17)
C6 C1 S2 118.20(17)
C1 C2 C3 119.0(2)
C1 C2 H1 120.5
C3 C2 H1 120.5
C4 C3 C2 118.5(2)
C4 C3 H2 120.8
C2 C3 H2 120.8
C3 C4 C5 123.3(2)
C3 C4 N1 118.7(2)
C5 C4 N1 118.0(2)
C4 C5 C6 118.6(2)
C4 C5 H3 120.7
C6 C5 H3 120.7
C1 C6 C5 118.9(2)
C1 C6 H4 120.5
C5 C6 H4 120.5
C8 C7 S2 109.61(15)
C8 C7 H5 109.7
S2 C7 H5 109.7
C8 C7 H6 109.7
S2 C7 H6 109.7
H5 C7 H6 108.2
O3 C8 O4 127.34(19)
O3 C8 C7 116.90(18)
O4 C8 C7 115.75(19)
C10 C9 C14 121.6(2)
C10 C9 S3 118.98(17)
C14 C9 S3 119.42(17)
C9 C10 C11 119.5(2)
C9 C10 H7 120.3
C11 C10 H7 120.3
C12 C11 C10 118.3(2)
C12 C11 H8 120.9
C10 C11 H8 120.9
C13 C12 C11 123.0(2)
C13 C12 N2 118.7(2)
C11 C12 N2 118.4(2)
C12 C13 C14 118.6(2)
C12 C13 H9 120.7
C14 C13 H9 120.7
C16 C15 S3 109.61(15)
C16 C15 H12 109.7
S3 C15 H12 109.7
C16 C15 H11 109.7
S3 C15 H11 109.7
H12 C15 H11 108.2
O9 C16 O10 126.59(19)
O9 C16 C15 117.77(18)
O10 C16 C15 115.64(19)
N3 C17 C18 123.1(2)
N3 C17 H13 118.4
C18 C17 H13 118.4
C19 C18 C17 119.4(2)
C19 C18 H14 120.3
C17 C18 H14 120.3
C18 C19 C20 119.9(2)
C18 C19 H15 120.1
C20 C19 H15 120.1
C28 C20 C19 116.9(2)
C28 C20 C21 119.1(2)
C19 C20 C21 124.0(2)
C22 C21 C20 120.9(2)
C22 C21 H16 119.5
C20 C21 H16 119.5
C21 C22 C23 121.5(2)
C21 C22 H17 119.3
C23 C22 H17 119.3
C27 C23 C24 116.7(2)
C27 C23 C22 118.8(2)
C24 C23 C22 124.4(2)
C25 C24 C23 120.1(2)
C25 C24 H18 120.0
C23 C24 H18 120.0
C24 C25 C26 119.2(2)
C24 C25 H19 120.4
C26 C25 H19 120.4
N4 C26 C25 122.9(2)
N4 C26 H20 118.6
C25 C26 H20 118.6
N4 C27 C23 122.86(19)
N4 C27 C28 117.34(18)
C23 C27 C28 119.7(2)
N3 C28 C20 123.47(19)
N3 C28 C27 116.73(19)
C20 C28 C27 119.77(18)
O13 Co1 O4 90.79(6)
O13 Co1 O14 88.12(6)
O4 Co1 O14 88.44(6)
O13 Co1 N3 98.71(7)
O4 Co1 N3 92.26(6)
O14 Co1 N3 173.12(6)
O13 Co1 N4 89.70(6)
O4 Co1 N4 170.49(6)
O14 Co1 N4 101.07(6)
N3 Co1 N4 78.29(6)
O13 Co1 O15 171.40(6)
O4 Co1 O15 93.45(6)
O14 Co1 O15 84.52(6)
N3 Co1 O15 88.61(6)
N4 Co1 O15 87.36(6)
O5 N1 O6 124.8(2)
O5 N1 C4 117.8(2)
O6 N1 C4 117.4(2)
O11 N2 O12 123.9(2)
O11 N2 C12 118.1(2)
O12 N2 C12 117.95(19)
C17 N3 C28 117.27(19)
C17 N3 Co1 128.93(15)
C28 N3 Co1 113.34(13)
C26 N4 C27 118.13(18)
C26 N4 Co1 129.87(16)
C27 N4 Co1 111.70(12)
C8 O4 Co1 128.25(14)
Co1 O13 H21 117.3
Co1 O13 H22 121.8
H21 O13 H22 107.3
Co1 O14 H23 112.5
Co1 O14 H24 126.3
H23 O14 H24 104.8
Co1 O15 H25 101.0
Co1 O15 H26 115.5
H25 O15 H26 105.8
O2 S2 O1 119.12(12)
O2 S2 C1 107.23(10)
O1 S2 C1 108.60(11)
O2 S2 C7 108.88(11)
O1 S2 C7 108.35(11)
C1 S2 C7 103.56(10)
O8 S3 O7 118.82(11)
O8 S3 C15 108.32(11)
O7 S3 C15 109.65(11)
O8 S3 C9 108.23(10)
O7 S3 C9 107.38(10)
C15 S3 C9 103.34(11)
H28 O16 H27 113.0

loop_
_geom_bond_atom_site_label_1
_geom_bond_atom_site_label_2
_geom_bond_distance
C14 C9 1.383(3)
C14 C13 1.384(3)
C14 H10 0.9300
C1 C2 1.380(3)
C1 C6 1.381(3)
C1 S2 1.777(2)
C2 C3 1.391(3)
C2 H1 0.9300
C3 C4 1.360(3)
C3 H2 0.9300
C4 C5 1.369(4)
C4 N1 1.488(3)
C5 C6 1.386(3)
C5 H3 0.9300
C6 H4 0.9300
C7 C8 1.546(3)
C7 S2 1.778(2)
C7 H5 0.9700
C7 H6 0.9700
C8 O3 1.244(3)
C8 O4 1.250(2)
C9 C10 1.376(3)
C9 S3 1.781(2)
C10 C11 1.385(3)
C10 H7 0.9300
C11 C12 1.371(3)
C11 H8 0.9300
C12 C13 1.371(3)
C12 N2 1.482(3)
C13 H9 0.9300
C15 C16 1.537(3)
C15 S3 1.770(2)
C15 H12 0.9700
C15 H11 0.9700
C16 O9 1.242(3)
C16 O10 1.253(3)
C17 N3 1.333(3)
C17 C18 1.392(3)
C17 H13 0.9300
C18 C19 1.360(3)
C18 H14 0.9300
C19 C20 1.409(3)
C19 H15 0.9300
C20 C28 1.396(3)
C20 C21 1.436(3)
C21 C22 1.348(3)
C21 H16 0.9300
C22 C23 1.427(3)
C22 H17 0.9300
C23 C27 1.407(3)
C23 C24 1.411(3)
C24 C25 1.357(3)
C24 H18 0.9300
C25 C26 1.405(3)
C25 H19 0.9300
C26 N4 1.320(3)
C26 H20 0.9300
C27 N4 1.363(3)
C27 C28 1.440(3)
C28 N3 1.364(3)
Co1 O13 2.0570(15)
Co1 O4 2.0894(15)
Co1 O14 2.0975(16)
Co1 N3 2.1033(18)
Co1 N4 2.1419(17)
Co1 O15 2.1705(16)
N1 O5 1.218(3)
N1 O6 1.220(3)
N2 O11 1.216(3)
N2 O12 1.216(3)
O1 S2 1.4302(18)
O2 S2 1.4277(18)
O7 S3 1.4361(16)
O8 S3 1.4338(17)
O13 H21 0.8500
O13 H22 0.8500
O14 H23 0.8499
O14 H24 0.8500
O15 H25 0.8500
O15 H26 0.8500
O16 H28 0.8500
O16 H27 0.8500

loop_
_geom_hbond_atom_site_label_D
_geom_hbond_atom_site_label_H
_geom_hbond_atom_site_label_A
_geom_hbond_site_symmetry_A
_geom_hbond_distance_DH
_geom_hbond_distance_HA
_geom_hbond_distance_DA
_geom_hbond_angle_DHA
O13 H21 O10 2_655 0.85 1.89 2.732(2) 171.3
O13 H22 O3 1_655 0.85 1.91 2.750(2) 170.4
O14 H23 O9 4_666 0.85 1.96 2.805(2) 178.6
O14 H24 O16 . 0.85 1.85 2.693(2) 173.2
O15 H25 O3 . 0.85 1.90 2.698(2) 155.1
O15 H26 O7 4_666 0.85 2.25 3.026(2) 151.9
O15 H26 O9 4_666 0.85 2.61 3.049(2) 113.5
O16 H28 O10 4_766 0.85 1.89 2.724(2) 165.6
O16 H27 O9 2_655 0.85 2.08 2.848(2) 150.2
